data_7011829
loop_
_publ_author_name
'Archibald, Stephen J.'
'Foxon, Simon P.'
'Freeman, Jonathan D.'
'Hobson, James E.'
'Perutz, Robin N.'
'Walton, Paul H.'

_publ_section_title
;
 Preparation of cationic cobalt phenoxide and ethoxide complexes and
 their reversible reaction with carbon dioxide
;
_journal_issue 14
_journal_name_full 'Journal of the Chemical Society, Dalton Transactions'
_journal_page_first 2797
_journal_paper_doi 10.1039/b204560e
_journal_year 2002
_chemical_formula_sum 'C60 H61 B Co N3 O1.5'
_chemical_formula_weight 917.86
_chemical_name_systematic
;
?
;
_space_group_IT_number 2
_symmetry_cell_setting triclinic
_symmetry_space_group_name_Hall '-P 1'
_symmetry_space_group_name_H-M 'P -1'
_atom_sites_solution_hydrogens geom
_atom_sites_solution_primary direct
_atom_sites_solution_secondary difmap
_audit_creation_method SHELXL-97
_cell_angle_alpha 65.866(12)
_cell_angle_beta 86.349(14)
_cell_angle_gamma 72.640(14)
_cell_formula_units_Z 2
_cell_length_a 11.053(2)
_cell_length_b 15.812(3)
_cell_length_c 16.503(3)
_cell_measurement_temperature 150(2)
_cell_volume 2506.6(9)
_computing_cell_refinement X-AREA
_computing_data_collection X-AREA
_computing_data_reduction X-RED
_computing_molecular_graphics 'ORTEP II (Johnson, 1976)'
_computing_publication_material 'SHELXL 97 (Sheldrick, 1997)'
_computing_structure_refinement 'SHELXL-97 (Sheldrick, 1997)'
_computing_structure_solution 'SHELXS-97 (Sheldrick, 1990)'
_diffrn_ambient_temperature 150(2)
_diffrn_measured_fraction_theta_full 0.998
_diffrn_measured_fraction_theta_max 0.998
_diffrn_measurement_device_type 'Stoe IPDSII image plate'
_diffrn_measurement_method '180 frames at 2^o intervals, exposure time 4 minutes'
_diffrn_radiation_monochromator graphite
_diffrn_radiation_source 'fine-focus sealed tube'
_diffrn_radiation_type MoK\a
_diffrn_radiation_wavelength 0.71073
_diffrn_reflns_av_R_equivalents 0.1698
_diffrn_reflns_av_sigmaI/netI 0.2413
_diffrn_reflns_limit_h_max 15
_diffrn_reflns_limit_h_min -15
_diffrn_reflns_limit_k_max 22
_diffrn_reflns_limit_k_min -22
_diffrn_reflns_limit_l_max 23
_diffrn_reflns_limit_l_min -23
_diffrn_reflns_number 47525
_diffrn_reflns_theta_full 30.00
_diffrn_reflns_theta_max 30.00
_diffrn_reflns_theta_min 2.50
_exptl_absorpt_coefficient_mu 0.387
_exptl_absorpt_correction_T_max 0.973
_exptl_absorpt_correction_T_min 0.946
_exptl_absorpt_correction_type none
_exptl_crystal_density_diffrn 1.216
_exptl_crystal_density_method 'not measured'
_exptl_crystal_description lathe
_exptl_crystal_F_000 972
_exptl_crystal_size_max 0.18
_exptl_crystal_size_mid 0.12
_exptl_crystal_size_min 0.07
_refine_diff_density_max 0.676
_refine_diff_density_min -0.541
_refine_diff_density_rms 0.094
_refine_ls_extinction_coef 0.0146(14)
_refine_ls_extinction_expression Fc^*^=kFc[1+0.001xFc^2^\l^3^/sin(2\q)]^-1/4^
_refine_ls_extinction_method SHELXL
_refine_ls_goodness_of_fit_ref 0.972
_refine_ls_hydrogen_treatment constr
_refine_ls_matrix_type full
_refine_ls_number_parameters 600
_refine_ls_number_reflns 14596
_refine_ls_number_restraints 2
_refine_ls_restrained_S_all 0.972
_refine_ls_R_factor_all 0.2087
_refine_ls_R_factor_gt 0.0901
_refine_ls_shift/su_max 0.007
_refine_ls_shift/su_mean 0.001
_refine_ls_structure_factor_coef Fsqd
_refine_ls_weighting_details 'calc w=1/[\s^2^(Fo^2^)+(0.0858P)^2^+0.0000P] where P=(Fo^2^+2Fc^2^)/3'
_refine_ls_weighting_scheme calc
_refine_ls_wR_factor_gt 0.2216
_refine_ls_wR_factor_ref 0.2510
_reflns_number_gt 5081
_reflns_number_total 14596
_reflns_threshold_expression >2sigma(I)
_cod_data_source_file b204560e.txt
_cod_data_source_block sja60_01
_cod_original_cell_volume 2506.6(8)
_cod_original_sg_symbol_H-M P-1
_cod_original_formula_sum 'C60 H61 B Co N3 O1.50'
_cod_database_code 7011829

loop_
_symmetry_equiv_pos_as_xyz
'x, y, z'
'-x, -y, -z'

loop_
_atom_site_label
_atom_site_type_symbol
_atom_site_fract_x
_atom_site_fract_y
_atom_site_fract_z
_atom_site_U_iso_or_equiv
_atom_site_adp_type
_atom_site_occupancy
_atom_site_symmetry_multiplicity
_atom_site_calc_flag
_atom_site_refinement_flags
_atom_site_disorder_assembly
_atom_site_disorder_group
C1 C -0.1967(5) -0.0084(4) 0.2654(4) 0.0344(12) Uani 1 1 d . . .
H1 H -0.1837 0.0553 0.2322 0.041 Uiso 1 1 calc R . .
C2 C -0.1481(5) -0.0461(4) 0.3618(4) 0.0380(13) Uani 1 1 d . . .
H2A H -0.1838 0.0045 0.3831 0.046 Uiso 1 1 calc R . .
H2B H -0.0566 -0.0596 0.3642 0.046 Uiso 1 1 calc R . .
C3 C -0.1809(5) -0.1379(4) 0.4243(4) 0.0355(12) Uani 1 1 d . . .
H3 H -0.1584 -0.1509 0.4856 0.043 Uiso 1 1 calc R . .
C4 C -0.3241(5) -0.1243(4) 0.4154(4) 0.0383(13) Uani 1 1 d . . .
H4A H -0.3393 -0.1863 0.4491 0.046 Uiso 1 1 calc R . .
H4B H -0.3696 -0.0801 0.4418 0.046 Uiso 1 1 calc R . .
C5 C -0.3776(5) -0.0853(4) 0.3209(4) 0.0357(12) Uani 1 1 d . . .
H5 H -0.4705 -0.0648 0.3210 0.043 Uiso 1 1 calc R . .
C6 C -0.3375(5) 0.0028(4) 0.2577(4) 0.0360(12) Uani 1 1 d . . .
H6A H -0.3605 0.0159 0.1970 0.043 Uiso 1 1 calc R . .
H6B H -0.3853 0.0588 0.2689 0.043 Uiso 1 1 calc R . .
C7 C -0.0371(5) -0.0496(4) 0.1712(4) 0.0361(12) Uani 1 1 d . . .
H7 H -0.0261 0.0105 0.1583 0.043 Uiso 1 1 calc R . .
C8 C 0.0400(5) -0.1100(4) 0.1295(4) 0.0383(13) Uani 1 1 d . . .
H8 H 0.0240 -0.1677 0.1388 0.046 Uiso 1 1 calc R . .
C9 C 0.1342(5) -0.0857(4) 0.0777(4) 0.0393(13) Uani 1 1 d . . .
H9 H 0.1536 -0.0305 0.0725 0.047 Uiso 1 1 calc R . .
C10 C 0.2077(5) -0.1417(4) 0.0293(4) 0.0375(12) Uani 1 1 d . . .
C11 C 0.1628(6) -0.2045(5) 0.0105(4) 0.0504(16) Uani 1 1 d . . .
H11 H 0.0842 -0.2127 0.0290 0.061 Uiso 1 1 calc R . .
C12 C 0.2352(7) -0.2559(5) -0.0361(5) 0.0545(17) Uani 1 1 d . . .
H12 H 0.2025 -0.2957 -0.0512 0.065 Uiso 1 1 calc R . .
C13 C 0.3512(6) -0.2489(5) -0.0597(4) 0.0480(15) Uani 1 1 d . . .
H13 H 0.3986 -0.2849 -0.0897 0.058 Uiso 1 1 calc R . .
C14 C 0.4006(5) -0.1893(4) -0.0400(4) 0.0441(14) Uani 1 1 d . . .
H14 H 0.4818 -0.1856 -0.0557 0.053 Uiso 1 1 calc R . .
C15 C 0.3284(5) -0.1345(4) 0.0037(4) 0.0386(13) Uani 1 1 d . . .
H15 H 0.3607 -0.0927 0.0160 0.046 Uiso 1 1 calc R . .
C16 C -0.0217(5) -0.2900(4) 0.4661(4) 0.0396(13) Uani 1 1 d . . .
H16 H -0.0151 -0.2857 0.5201 0.048 Uiso 1 1 calc R . .
C17 C 0.0642(5) -0.3717(4) 0.4535(4) 0.0387(13) Uani 1 1 d . . .
H17 H 0.0518 -0.3810 0.4030 0.046 Uiso 1 1 calc R . .
C18 C 0.1605(5) -0.4342(4) 0.5120(4) 0.0416(13) Uani 1 1 d . . .
H18 H 0.1659 -0.4258 0.5641 0.050 Uiso 1 1 calc R . .
C19 C 0.2597(5) -0.5152(4) 0.5028(4) 0.0413(13) Uani 1 1 d . . .
C20 C 0.2474(6) -0.5509(5) 0.4413(5) 0.0555(17) Uani 1 1 d . . .
H20 H 0.1712 -0.5270 0.4074 0.067 Uiso 1 1 calc R . .
C21 C 0.3467(7) -0.6220(5) 0.4291(6) 0.065(2) Uani 1 1 d . . .
H21 H 0.3371 -0.6445 0.3867 0.078 Uiso 1 1 calc R . .
C22 C 0.4604(6) -0.6593(5) 0.4804(5) 0.0562(18) Uani 1 1 d . . .
H22 H 0.5281 -0.7058 0.4718 0.067 Uiso 1 1 calc R . .
C23 C 0.4713(6) -0.6259(5) 0.5445(5) 0.0589(18) Uani 1 1 d . . .
H23 H 0.5462 -0.6519 0.5804 0.071 Uiso 1 1 calc R . .
C24 C 0.3729(6) -0.5547(5) 0.5558(5) 0.0503(16) Uani 1 1 d . . .
H24 H 0.3819 -0.5330 0.5990 0.060 Uiso 1 1 calc R . .
C25 C -0.4268(5) -0.1891(4) 0.2649(4) 0.0386(13) Uani 1 1 d . . .
H25 H -0.5104 -0.1614 0.2742 0.046 Uiso 1 1 calc R . .
C26 C -0.4034(5) -0.2605(4) 0.2278(4) 0.0422(13) Uani 1 1 d . . .
H26 H -0.3209 -0.2881 0.2164 0.051 Uiso 1 1 calc R . .
C27 C -0.4967(6) -0.2871(4) 0.2100(4) 0.0474(15) Uani 1 1 d . . .
H27 H -0.5783 -0.2580 0.2218 0.057 Uiso 1 1 calc R . .
C28 C -0.4818(7) -0.3604(5) 0.1723(5) 0.0539(17) Uani 1 1 d . . .
C29 C -0.3751(8) -0.3876(5) 0.1299(5) 0.066(2) Uani 1 1 d . . .
H29 H -0.3095 -0.3601 0.1234 0.079 Uiso 1 1 calc R . .
C30 C -0.3679(11) -0.4575(7) 0.0968(7) 0.097(3) Uani 1 1 d . . .
H30 H -0.2967 -0.4769 0.0680 0.117 Uiso 1 1 calc R . .
C31 C -0.4634(12) -0.4969(6) 0.1063(7) 0.091(3) Uani 1 1 d . . .
H31 H -0.4559 -0.5442 0.0850 0.109 Uiso 1 1 calc R . .
C32 C -0.5688(11) -0.4698(7) 0.1457(7) 0.089(3) Uani 1 1 d . . .
H32 H -0.6337 -0.4975 0.1504 0.107 Uiso 1 1 calc R . .
C33 C -0.5815(9) -0.4001(6) 0.1797(6) 0.074(2) Uani 1 1 d . . .
H33 H -0.6546 -0.3805 0.2067 0.089 Uiso 1 1 calc R . .
C34 C -0.0498(6) -0.3806(7) 0.2490(5) 0.066(2) Uani 1 1 d . . .
H34A H -0.1205 -0.3870 0.2224 0.079 Uiso 1 1 calc R . .
H34B H -0.0498 -0.4150 0.3130 0.079 Uiso 1 1 calc R . .
C35 C 0.0724(10) -0.4303(6) 0.2184(7) 0.103(3) Uani 1 1 d . . .
H35A H 0.0784 -0.4973 0.2355 0.154 Uiso 1 1 calc R . .
H35B H 0.1437 -0.4262 0.2455 0.154 Uiso 1 1 calc R . .
H35C H 0.0726 -0.3988 0.1548 0.154 Uiso 1 1 calc R . .
C36 C 0.2287(5) 0.1265(4) 0.1616(4) 0.0325(11) Uani 1 1 d . . .
C37 C 0.1483(5) 0.1891(5) 0.0849(4) 0.0446(14) Uani 1 1 d . . .
H37 H 0.0729 0.2322 0.0900 0.054 Uiso 1 1 calc R . .
C38 C 0.1767(6) 0.1897(5) 0.0016(4) 0.0543(17) Uani 1 1 d . . .
H38 H 0.1206 0.2328 -0.0475 0.065 Uiso 1 1 calc R . .
C39 C 0.2873(6) 0.1267(5) -0.0092(4) 0.0479(15) Uani 1 1 d . . .
H39 H 0.3051 0.1253 -0.0645 0.058 Uiso 1 1 calc R . .
C40 C 0.3708(5) 0.0660(5) 0.0642(4) 0.0431(14) Uani 1 1 d . . .
H40 H 0.4474 0.0249 0.0581 0.052 Uiso 1 1 calc R . .
C41 C 0.3415(5) 0.0660(4) 0.1458(4) 0.0385(13) Uani 1 1 d . . .
H41 H 0.3995 0.0235 0.1939 0.046 Uiso 1 1 calc R . .
C42 C 0.1997(5) 0.0137(4) 0.3322(4) 0.0334(11) Uani 1 1 d . . .
C43 C 0.2212(5) -0.0679(4) 0.3129(4) 0.0376(13) Uani 1 1 d . . .
H43 H 0.2376 -0.0611 0.2549 0.045 Uiso 1 1 calc R . .
C44 C 0.2193(5) -0.1577(4) 0.3752(4) 0.0429(14) Uani 1 1 d . . .
H44 H 0.2340 -0.2091 0.3584 0.051 Uiso 1 1 calc R . .
C45 C 0.1956(5) -0.1725(4) 0.4628(4) 0.0427(14) Uani 1 1 d . . .
H45 H 0.1981 -0.2338 0.5056 0.051 Uiso 1 1 calc R . .
C46 C 0.1684(6) -0.0937(5) 0.4845(4) 0.0445(14) Uani 1 1 d . . .
H46 H 0.1500 -0.1014 0.5425 0.053 Uiso 1 1 calc R . .
C47 C 0.1680(5) -0.0033(4) 0.4213(4) 0.0396(13) Uani 1 1 d . . .
H47 H 0.1460 0.0488 0.4377 0.048 Uiso 1 1 calc R . .
C48 C 0.0709(5) 0.2013(4) 0.2659(4) 0.0360(12) Uani 1 1 d . . .
C49 C 0.0599(6) 0.2787(5) 0.2867(4) 0.0475(15) Uani 1 1 d . . .
H49 H 0.1331 0.2901 0.2989 0.057 Uiso 1 1 calc R . .
C50 C -0.0608(6) 0.3419(5) 0.2900(5) 0.0559(18) Uani 1 1 d . . .
H50 H -0.0652 0.3944 0.3034 0.067 Uiso 1 1 calc R . .
C51 C -0.1699(6) 0.3267(5) 0.2740(4) 0.0552(18) Uani 1 1 d . . .
H51 H -0.2486 0.3682 0.2765 0.066 Uiso 1 1 calc R . .
C52 C -0.1620(6) 0.2494(6) 0.2542(5) 0.0602(19) Uani 1 1 d . . .
H52 H -0.2356 0.2380 0.2428 0.072 Uiso 1 1 calc R . .
C53 C -0.0433(5) 0.1878(5) 0.2510(4) 0.0474(15) Uani 1 1 d . . .
H53 H -0.0402 0.1351 0.2383 0.057 Uiso 1 1 calc R . .
C54 C 0.3248(4) 0.1493(4) 0.2901(4) 0.0312(11) Uani 1 1 d . . .
C55 C 0.3602(5) 0.2308(4) 0.2291(4) 0.0407(13) Uani 1 1 d . . .
H55 H 0.3187 0.2649 0.1727 0.049 Uiso 1 1 calc R . .
C56 C 0.4537(6) 0.2614(4) 0.2502(4) 0.0449(15) Uani 1 1 d . . .
H56 H 0.4717 0.3166 0.2088 0.054 Uiso 1 1 calc R . .
C57 C 0.5219(5) 0.2102(5) 0.3334(4) 0.0435(14) Uani 1 1 d . . .
H57 H 0.5864 0.2297 0.3473 0.052 Uiso 1 1 calc R . .
C58 C 0.4909(5) 0.1306(4) 0.3936(4) 0.0398(13) Uani 1 1 d . . .
H58 H 0.5344 0.0958 0.4493 0.048 Uiso 1 1 calc R . .
C59 C 0.3942(5) 0.1013(4) 0.3719(4) 0.0346(12) Uani 1 1 d . . .
H59 H 0.3756 0.0470 0.4144 0.042 Uiso 1 1 calc R . .
B1 B 0.2063(5) 0.1211(4) 0.2630(4) 0.0337(13) Uani 1 1 d . . .
Co1 Co -0.14969(7) -0.20831(5) 0.28274(5) 0.0311(2) Uani 1 1 d . . .
N1 N -0.1210(4) -0.0769(3) 0.2259(3) 0.0326(10) Uani 1 1 d . . .
N2 N -0.1073(4) -0.2224(3) 0.4062(3) 0.0329(10) Uani 1 1 d . . .
N3 N -0.3403(4) -0.1613(3) 0.2858(3) 0.0323(10) Uani 1 1 d . . .
O1 O -0.0688(4) -0.2945(4) 0.2316(3) 0.0499(11) Uani 1 1 d . . .
O1S O 0.0889(15) -0.4732(10) 0.0393(11) 0.093(5) Uiso 0.50 1 d PD . .
H1S H 0.1577 -0.5019 0.0680 0.139 Uiso 0.50 1 calc PR . .
C1S C 0.027(2) -0.5450(15) 0.0407(13) 0.112(7) Uiso 0.50 1 d PD . .
H1S1 H -0.0386 -0.5446 0.0828 0.134 Uiso 0.50 1 calc PR . .
H1S2 H 0.0901 -0.6080 0.0672 0.134 Uiso 0.50 1 calc PR . .
C2S C -0.0350(18) -0.5434(13) -0.0402(11) 0.064(4) Uiso 0.50 1 d PD . .
H2S1 H -0.0701 -0.5966 -0.0217 0.096 Uiso 0.50 1 calc PR . .
H2S2 H 0.0278 -0.5494 -0.0821 0.096 Uiso 0.50 1 calc PR . .
H2S3 H -0.1014 -0.4833 -0.0676 0.096 Uiso 0.50 1 calc PR . .

loop_
_atom_site_aniso_label
_atom_site_aniso_U_11
_atom_site_aniso_U_22
_atom_site_aniso_U_33
_atom_site_aniso_U_23
_atom_site_aniso_U_13
_atom_site_aniso_U_12
C1 0.031(3) 0.031(3) 0.038(3) -0.013(2) 0.004(2) -0.006(2)
C2 0.031(3) 0.043(3) 0.044(3) -0.025(3) 0.004(2) -0.006(2)
C3 0.034(3) 0.035(3) 0.033(3) -0.017(2) -0.002(2) 0.003(2)
C4 0.038(3) 0.037(3) 0.036(3) -0.020(3) 0.007(2) -0.001(2)
C5 0.025(2) 0.039(3) 0.040(3) -0.020(3) 0.006(2) -0.003(2)
C6 0.032(3) 0.034(3) 0.036(3) -0.015(3) -0.002(2) 0.001(2)
C7 0.036(3) 0.036(3) 0.035(3) -0.015(3) 0.004(2) -0.010(2)
C8 0.041(3) 0.038(3) 0.037(3) -0.018(3) 0.006(2) -0.008(2)
C9 0.034(3) 0.046(3) 0.040(3) -0.020(3) 0.008(2) -0.013(2)
C10 0.038(3) 0.037(3) 0.031(3) -0.011(3) 0.005(2) -0.006(2)
C11 0.041(3) 0.073(4) 0.052(4) -0.035(4) 0.015(3) -0.025(3)
C12 0.068(4) 0.053(4) 0.056(4) -0.034(4) 0.019(3) -0.023(3)
C13 0.060(4) 0.046(3) 0.043(4) -0.025(3) 0.014(3) -0.014(3)
C14 0.037(3) 0.047(3) 0.046(4) -0.018(3) 0.013(3) -0.012(3)
C15 0.037(3) 0.041(3) 0.038(3) -0.017(3) 0.009(2) -0.011(2)
C16 0.036(3) 0.048(3) 0.036(3) -0.020(3) 0.005(2) -0.012(3)
C17 0.040(3) 0.030(3) 0.040(3) -0.009(3) -0.003(2) -0.007(2)
C18 0.040(3) 0.038(3) 0.043(4) -0.018(3) -0.002(3) -0.003(2)
C19 0.041(3) 0.030(3) 0.043(3) -0.008(3) 0.000(3) -0.005(2)
C20 0.048(4) 0.046(4) 0.065(5) -0.028(4) -0.010(3) 0.007(3)
C21 0.057(4) 0.054(4) 0.082(6) -0.040(4) -0.007(4) 0.005(3)
C22 0.049(4) 0.041(3) 0.063(5) -0.018(3) 0.007(3) 0.002(3)
C23 0.034(3) 0.059(4) 0.067(5) -0.022(4) -0.005(3) 0.005(3)
C24 0.046(3) 0.045(3) 0.052(4) -0.019(3) -0.002(3) -0.003(3)
C25 0.034(3) 0.036(3) 0.041(3) -0.013(3) 0.004(2) -0.009(2)
C26 0.040(3) 0.040(3) 0.044(4) -0.017(3) -0.001(3) -0.007(2)
C27 0.051(4) 0.037(3) 0.050(4) -0.014(3) -0.004(3) -0.012(3)
C28 0.072(4) 0.040(3) 0.046(4) -0.012(3) -0.015(3) -0.017(3)
C29 0.076(5) 0.047(4) 0.075(5) -0.035(4) -0.008(4) -0.004(3)
C30 0.128(8) 0.079(6) 0.099(8) -0.065(6) -0.016(6) -0.005(6)
C31 0.148(9) 0.040(4) 0.086(7) -0.025(5) -0.024(6) -0.023(5)
C32 0.114(8) 0.066(6) 0.096(7) -0.042(6) -0.011(6) -0.023(5)
C33 0.100(6) 0.061(5) 0.073(6) -0.021(4) 0.000(5) -0.047(5)
C34 0.040(3) 0.125(8) 0.039(4) -0.037(5) 0.004(3) -0.028(4)
C35 0.114(8) 0.053(5) 0.114(8) -0.031(5) 0.038(6) 0.002(5)
C36 0.031(3) 0.032(3) 0.033(3) -0.013(2) 0.002(2) -0.009(2)
C37 0.027(3) 0.061(4) 0.033(3) -0.010(3) 0.000(2) -0.009(3)
C38 0.037(3) 0.082(5) 0.033(3) -0.011(3) -0.003(3) -0.019(3)
C39 0.050(4) 0.070(4) 0.034(3) -0.027(3) 0.012(3) -0.026(3)
C40 0.037(3) 0.058(4) 0.044(4) -0.030(3) 0.016(3) -0.016(3)
C41 0.034(3) 0.049(3) 0.035(3) -0.021(3) 0.003(2) -0.010(2)
C42 0.026(2) 0.045(3) 0.033(3) -0.019(3) 0.003(2) -0.011(2)
C43 0.026(2) 0.044(3) 0.041(3) -0.022(3) 0.003(2) -0.001(2)
C44 0.033(3) 0.042(3) 0.049(4) -0.016(3) 0.000(3) -0.006(2)
C45 0.033(3) 0.038(3) 0.047(4) -0.009(3) -0.003(3) -0.008(2)
C46 0.047(3) 0.051(4) 0.034(3) -0.011(3) 0.003(3) -0.020(3)
C47 0.044(3) 0.042(3) 0.040(3) -0.020(3) 0.005(3) -0.017(3)
C48 0.031(3) 0.041(3) 0.031(3) -0.015(3) 0.007(2) -0.005(2)
C49 0.039(3) 0.050(4) 0.043(4) -0.018(3) 0.003(3) 0.000(3)
C50 0.052(4) 0.047(4) 0.049(4) -0.020(3) 0.007(3) 0.011(3)
C51 0.034(3) 0.067(4) 0.048(4) -0.024(4) 0.007(3) 0.008(3)
C52 0.032(3) 0.086(5) 0.062(5) -0.038(4) 0.011(3) -0.008(3)
C53 0.029(3) 0.062(4) 0.058(4) -0.034(3) 0.012(3) -0.010(3)
C54 0.027(2) 0.035(3) 0.032(3) -0.018(2) 0.008(2) -0.004(2)
C55 0.047(3) 0.036(3) 0.039(3) -0.017(3) 0.009(3) -0.013(3)
C56 0.049(3) 0.043(3) 0.050(4) -0.026(3) 0.023(3) -0.019(3)
C57 0.036(3) 0.058(4) 0.051(4) -0.034(3) 0.013(3) -0.019(3)
C58 0.034(3) 0.051(3) 0.041(3) -0.026(3) 0.007(2) -0.011(2)
C59 0.031(3) 0.037(3) 0.034(3) -0.017(3) 0.009(2) -0.007(2)
B1 0.027(3) 0.038(3) 0.035(3) -0.018(3) 0.001(2) -0.003(2)
Co1 0.0292(4) 0.0315(4) 0.0320(4) -0.0157(3) 0.0033(3) -0.0046(3)
N1 0.025(2) 0.034(2) 0.036(3) -0.014(2) 0.0017(18) -0.0050(17)
N2 0.029(2) 0.032(2) 0.033(3) -0.015(2) -0.0001(19) -0.0014(18)
N3 0.029(2) 0.028(2) 0.037(3) -0.015(2) 0.0024(19) -0.0033(17)
O1 0.052(3) 0.065(3) 0.042(3) -0.032(2) 0.008(2) -0.015(2)

loop_
_atom_type_symbol
_atom_type_description
_atom_type_scat_dispersion_real
_atom_type_scat_dispersion_imag
_atom_type_scat_source
C C 0.0033 0.0016 'International Tables Vol C Tables 4.2.6.8 and 6.1.1.4'
B B 0.0013 0.0007 'International Tables Vol C Tables 4.2.6.8 and 6.1.1.4'
Co Co 0.3494 0.9721 'International Tables Vol C Tables 4.2.6.8 and 6.1.1.4'
N N 0.0061 0.0033 'International Tables Vol C Tables 4.2.6.8 and 6.1.1.4'
O O 0.0106 0.0060 'International Tables Vol C Tables 4.2.6.8 and 6.1.1.4'
H H 0.0000 0.0000 'International Tables Vol C Tables 4.2.6.8 and 6.1.1.4'

loop_
_geom_angle_atom_site_label_1
_geom_angle_atom_site_label_2
_geom_angle_atom_site_label_3
_geom_angle
_geom_angle_site_symmetry_1
_geom_angle_site_symmetry_3
_geom_angle_publ_flag
N1 C1 C6 110.3(4) . . ?
N1 C1 C2 109.0(4) . . ?
C6 C1 C2 111.7(4) . . ?
C1 C2 C3 114.0(4) . . ?
N2 C3 C2 110.8(4) . . ?
N2 C3 C4 109.8(4) . . ?
C2 C3 C4 111.1(4) . . ?
C5 C4 C3 114.3(4) . . ?
N3 C5 C4 111.2(4) . . ?
N3 C5 C6 109.0(4) . . ?
C4 C5 C6 113.0(5) . . ?
C1 C6 C5 114.9(4) . . ?
N1 C7 C8 121.8(5) . . ?
C9 C8 C7 122.4(5) . . ?
C8 C9 C10 123.6(5) . . ?
C11 C10 C15 118.3(5) . . ?
C11 C10 C9 121.7(5) . . ?
C15 C10 C9 120.0(5) . . ?
C10 C11 C12 119.9(6) . . ?
C13 C12 C11 121.2(6) . . ?
C12 C13 C14 120.6(5) . . ?
C13 C14 C15 119.4(5) . . ?
C14 C15 C10 120.5(5) . . ?
N2 C16 C17 123.4(5) . . ?
C18 C17 C16 122.1(6) . . ?
C17 C18 C19 126.8(6) . . ?
C20 C19 C24 118.6(5) . . ?
C20 C19 C18 122.6(5) . . ?
C24 C19 C18 118.7(5) . . ?
C19 C20 C21 121.3(6) . . ?
C22 C21 C20 119.9(7) . . ?
C21 C22 C23 118.9(6) . . ?
C24 C23 C22 121.0(6) . . ?
C23 C24 C19 120.3(6) . . ?
N3 C25 C26 124.5(5) . . ?
C27 C26 C25 121.1(5) . . ?
C26 C27 C28 124.9(6) . . ?
C29 C28 C33 120.4(7) . . ?
C29 C28 C27 121.9(6) . . ?
C33 C28 C27 117.6(7) . . ?
C28 C29 C30 118.4(8) . . ?
C31 C30 C29 120.5(10) . . ?
C32 C31 C30 121.9(9) . . ?
C31 C32 C33 120.2(9) . . ?
C32 C33 C28 118.6(9) . . ?
O1 C34 C35 116.1(7) . . ?
C37 C36 C41 113.8(5) . . ?
C37 C36 B1 126.9(5) . . ?
C41 C36 B1 119.2(5) . . ?
C38 C37 C36 122.8(5) . . ?
C39 C38 C37 120.7(6) . . ?
C40 C39 C38 118.3(5) . . ?
C41 C40 C39 120.4(5) . . ?
C40 C41 C36 124.0(6) . . ?
C43 C42 C47 113.7(5) . . ?
C43 C42 B1 126.2(5) . . ?
C47 C42 B1 120.1(5) . . ?
C44 C43 C42 123.5(5) . . ?
C43 C44 C45 120.9(6) . . ?
C46 C45 C44 117.9(6) . . ?
C45 C46 C47 120.9(6) . . ?
C46 C47 C42 122.9(5) . . ?
C49 C48 C53 115.5(5) . . ?
C49 C48 B1 125.6(5) . . ?
C53 C48 B1 118.7(5) . . ?
C48 C49 C50 121.5(6) . . ?
C51 C50 C49 121.0(6) . . ?
C50 C51 C52 118.8(5) . . ?
C51 C52 C53 119.8(6) . . ?
C48 C53 C52 123.3(6) . . ?
C59 C54 C55 114.6(5) . . ?
C59 C54 B1 125.2(5) . . ?
C55 C54 B1 120.1(5) . . ?
C56 C55 C54 122.7(6) . . ?
C55 C56 C57 120.6(6) . . ?
C58 C57 C56 118.1(5) . . ?
C57 C58 C59 120.7(6) . . ?
C54 C59 C58 123.2(5) . . ?
C42 B1 C54 112.4(4) . . ?
C42 B1 C36 111.2(4) . . ?
C54 B1 C36 105.9(4) . . ?
C42 B1 C48 107.4(4) . . ?
C54 B1 C48 108.6(4) . . ?
C36 B1 C48 111.3(4) . . ?
O1 Co1 N1 115.11(19) . . ?
O1 Co1 N3 122.96(18) . . ?
N1 Co1 N3 97.41(17) . . ?
O1 Co1 N2 125.82(19) . . ?
N1 Co1 N2 91.76(18) . . ?
N3 Co1 N2 96.51(17) . . ?
C7 N1 C1 117.6(4) . . ?
C7 N1 Co1 129.2(4) . . ?
C1 N1 Co1 112.5(3) . . ?
C16 N2 C3 117.8(4) . . ?
C16 N2 Co1 129.2(4) . . ?
C3 N2 Co1 112.8(3) . . ?
C25 N3 C5 119.1(4) . . ?
C25 N3 Co1 130.1(3) . . ?
C5 N3 Co1 110.9(3) . . ?
C34 O1 Co1 136.8(5) . . ?
O1S C1S C2S 125.4(16) . . ?

loop_
_geom_bond_atom_site_label_1
_geom_bond_atom_site_label_2
_geom_bond_distance
_geom_bond_site_symmetry_2
_geom_bond_publ_flag
C1 N1 1.506(6) . ?
C1 C6 1.521(7) . ?
C1 C2 1.522(8) . ?
C2 C3 1.531(8) . ?
C3 N2 1.477(6) . ?
C3 C4 1.541(7) . ?
C4 C5 1.509(8) . ?
C5 N3 1.482(6) . ?
C5 C6 1.531(8) . ?
C7 N1 1.295(7) . ?
C7 C8 1.444(7) . ?
C8 C9 1.349(8) . ?
C9 C10 1.465(7) . ?
C10 C11 1.377(8) . ?
C10 C15 1.397(8) . ?
C11 C12 1.391(8) . ?
C12 C13 1.338(9) . ?
C13 C14 1.368(9) . ?
C14 C15 1.392(7) . ?
C16 N2 1.291(7) . ?
C16 C17 1.440(7) . ?
C17 C18 1.328(8) . ?
C18 C19 1.472(7) . ?
C19 C20 1.378(9) . ?
C19 C24 1.395(9) . ?
C20 C21 1.388(8) . ?
C21 C22 1.388(10) . ?
C22 C23 1.388(10) . ?
C23 C24 1.378(8) . ?
C25 N3 1.281(7) . ?
C25 C26 1.444(8) . ?
C26 C27 1.314(8) . ?
C27 C28 1.489(9) . ?
C28 C29 1.380(10) . ?
C28 C33 1.399(10) . ?
C29 C30 1.402(10) . ?
C30 C31 1.348(14) . ?
C31 C32 1.341(14) . ?
C32 C33 1.398(11) . ?
C34 O1 1.224(10) . ?
C34 C35 1.518(11) . ?
C36 C37 1.402(8) . ?
C36 C41 1.410(7) . ?
C36 B1 1.646(8) . ?
C37 C38 1.387(9) . ?
C38 C39 1.382(9) . ?
C39 C40 1.379(9) . ?
C40 C41 1.365(8) . ?
C42 C43 1.403(7) . ?
C42 C47 1.423(8) . ?
C42 B1 1.634(9) . ?
C43 C44 1.376(8) . ?
C44 C45 1.387(9) . ?
C45 C46 1.378(8) . ?
C46 C47 1.382(8) . ?
C48 C49 1.372(8) . ?
C48 C53 1.393(8) . ?
C48 B1 1.661(7) . ?
C49 C50 1.422(8) . ?
C50 C51 1.359(10) . ?
C51 C52 1.367(10) . ?
C52 C53 1.394(8) . ?
C54 C59 1.391(8) . ?
C54 C55 1.420(8) . ?
C54 B1 1.644(8) . ?
C55 C56 1.381(8) . ?
C56 C57 1.402(9) . ?
C57 C58 1.371(8) . ?
C58 C59 1.401(8) . ?
Co1 O1 1.867(4) . ?
Co1 N1 2.014(4) . ?
Co1 N3 2.019(4) . ?
Co1 N2 2.027(4) . ?
O1S C1S 1.484(16) . ?
C1S C2S 1.526(16) . ?

loop_
_geom_torsion_atom_site_label_1
_geom_torsion_atom_site_label_2
_geom_torsion_atom_site_label_3
_geom_torsion_atom_site_label_4
_geom_torsion
_geom_torsion_site_symmetry_1
_geom_torsion_site_symmetry_2
_geom_torsion_site_symmetry_3
_geom_torsion_site_symmetry_4
_geom_torsion_publ_flag
N1 C1 C2 C3 -70.7(5) . . . . ?
C6 C1 C2 C3 51.5(6) . . . . ?
C1 C2 C3 N2 70.2(5) . . . . ?
C1 C2 C3 C4 -52.2(5) . . . . ?
N2 C3 C4 C5 -72.8(6) . . . . ?
C2 C3 C4 C5 50.2(6) . . . . ?
C3 C4 C5 N3 75.1(6) . . . . ?
C3 C4 C5 C6 -47.7(6) . . . . ?
N1 C1 C6 C5 72.9(6) . . . . ?
C2 C1 C6 C5 -48.5(6) . . . . ?
N3 C5 C6 C1 -77.0(6) . . . . ?
C4 C5 C6 C1 47.1(6) . . . . ?
N1 C7 C8 C9 -174.8(6) . . . . ?
C7 C8 C9 C10 -175.3(5) . . . . ?
C8 C9 C10 C11 20.4(9) . . . . ?
C8 C9 C10 C15 -157.4(6) . . . . ?
C15 C10 C11 C12 -2.6(10) . . . . ?
C9 C10 C11 C12 179.6(6) . . . . ?
C10 C11 C12 C13 3.2(11) . . . . ?
C11 C12 C13 C14 -1.3(11) . . . . ?
C12 C13 C14 C15 -1.0(10) . . . . ?
C13 C14 C15 C10 1.6(9) . . . . ?
C11 C10 C15 C14 0.2(9) . . . . ?
C9 C10 C15 C14 178.1(6) . . . . ?
N2 C16 C17 C18 172.2(6) . . . . ?
C16 C17 C18 C19 -174.7(6) . . . . ?
C17 C18 C19 C20 -16.4(10) . . . . ?
C17 C18 C19 C24 160.8(6) . . . . ?
C24 C19 C20 C21 -2.6(11) . . . . ?
C18 C19 C20 C21 174.6(7) . . . . ?
C19 C20 C21 C22 0.9(12) . . . . ?
C20 C21 C22 C23 1.4(11) . . . . ?
C21 C22 C23 C24 -2.0(11) . . . . ?
C22 C23 C24 C19 0.3(11) . . . . ?
C20 C19 C24 C23 2.0(10) . . . . ?
C18 C19 C24 C23 -175.3(6) . . . . ?
N3 C25 C26 C27 178.4(6) . . . . ?
C25 C26 C27 C28 -179.6(6) . . . . ?
C26 C27 C28 C29 -18.4(11) . . . . ?
C26 C27 C28 C33 162.8(7) . . . . ?
C33 C28 C29 C30 -1.7(12) . . . . ?
C27 C28 C29 C30 179.6(7) . . . . ?
C28 C29 C30 C31 0.1(14) . . . . ?
C29 C30 C31 C32 1.3(16) . . . . ?
C30 C31 C32 C33 -1.1(16) . . . . ?
C31 C32 C33 C28 -0.5(14) . . . . ?
C29 C28 C33 C32 1.9(12) . . . . ?
C27 C28 C33 C32 -179.3(7) . . . . ?
C41 C36 C37 C38 1.3(9) . . . . ?
B1 C36 C37 C38 178.6(6) . . . . ?
C36 C37 C38 C39 0.3(10) . . . . ?
C37 C38 C39 C40 -2.4(10) . . . . ?
C38 C39 C40 C41 2.6(9) . . . . ?
C39 C40 C41 C36 -0.9(9) . . . . ?
C37 C36 C41 C40 -1.1(8) . . . . ?
B1 C36 C41 C40 -178.6(5) . . . . ?
C47 C42 C43 C44 -3.6(8) . . . . ?
B1 C42 C43 C44 177.3(5) . . . . ?
C42 C43 C44 C45 -0.2(8) . . . . ?
C43 C44 C45 C46 3.0(8) . . . . ?
C44 C45 C46 C47 -1.7(9) . . . . ?
C45 C46 C47 C42 -2.4(9) . . . . ?
C43 C42 C47 C46 4.9(8) . . . . ?
B1 C42 C47 C46 -175.9(5) . . . . ?
C53 C48 C49 C50 -1.8(9) . . . . ?
B1 C48 C49 C50 -178.0(6) . . . . ?
C48 C49 C50 C51 1.1(10) . . . . ?
C49 C50 C51 C52 -0.2(10) . . . . ?
C50 C51 C52 C53 0.2(11) . . . . ?
C49 C48 C53 C52 1.8(10) . . . . ?
B1 C48 C53 C52 178.3(6) . . . . ?
C51 C52 C53 C48 -1.0(11) . . . . ?
C59 C54 C55 C56 -1.7(7) . . . . ?
B1 C54 C55 C56 176.0(5) . . . . ?
C54 C55 C56 C57 2.3(8) . . . . ?
C55 C56 C57 C58 -1.6(8) . . . . ?
C56 C57 C58 C59 0.4(7) . . . . ?
C55 C54 C59 C58 0.5(7) . . . . ?
B1 C54 C59 C58 -177.0(4) . . . . ?
C57 C58 C59 C54 0.1(7) . . . . ?
C43 C42 B1 C54 -113.2(5) . . . . ?
C47 C42 B1 C54 67.8(6) . . . . ?
C43 C42 B1 C36 5.5(7) . . . . ?
C47 C42 B1 C36 -173.6(5) . . . . ?
C43 C42 B1 C48 127.4(5) . . . . ?
C47 C42 B1 C48 -51.6(6) . . . . ?
C59 C54 B1 C42 -14.7(6) . . . . ?
C55 C54 B1 C42 167.9(4) . . . . ?
C59 C54 B1 C36 -136.3(5) . . . . ?
C55 C54 B1 C36 46.2(6) . . . . ?
C59 C54 B1 C48 104.0(5) . . . . ?
C55 C54 B1 C48 -73.4(6) . . . . ?
C37 C36 B1 C42 120.0(6) . . . . ?
C41 C36 B1 C42 -62.8(6) . . . . ?
C37 C36 B1 C54 -117.5(6) . . . . ?
C41 C36 B1 C54 59.6(6) . . . . ?
C37 C36 B1 C48 0.4(8) . . . . ?
C41 C36 B1 C48 177.5(5) . . . . ?
C49 C48 B1 C42 122.3(6) . . . . ?
C53 C48 B1 C42 -53.9(7) . . . . ?
C49 C48 B1 C54 0.5(8) . . . . ?
C53 C48 B1 C54 -175.7(5) . . . . ?
C49 C48 B1 C36 -115.8(6) . . . . ?
C53 C48 B1 C36 68.1(7) . . . . ?
C8 C7 N1 C1 -179.8(5) . . . . ?
C8 C7 N1 Co1 10.7(8) . . . . ?
C6 C1 N1 C7 131.8(5) . . . . ?
C2 C1 N1 C7 -105.1(5) . . . . ?
C6 C1 N1 Co1 -56.9(5) . . . . ?
C2 C1 N1 Co1 66.1(5) . . . . ?
O1 Co1 N1 C7 -14.5(5) . . . . ?
N3 Co1 N1 C7 -146.3(5) . . . . ?
N2 Co1 N1 C7 116.9(5) . . . . ?
O1 Co1 N1 C1 175.5(3) . . . . ?
N3 Co1 N1 C1 43.7(4) . . . . ?
N2 Co1 N1 C1 -53.1(3) . . . . ?
C17 C16 N2 C3 -174.2(5) . . . . ?
C17 C16 N2 Co1 0.5(8) . . . . ?
C2 C3 N2 C16 111.8(5) . . . . ?
C4 C3 N2 C16 -125.1(5) . . . . ?
C2 C3 N2 Co1 -63.7(5) . . . . ?
C4 C3 N2 Co1 59.4(5) . . . . ?
O1 Co1 N2 C16 0.1(6) . . . . ?
N1 Co1 N2 C16 -123.0(5) . . . . ?
N3 Co1 N2 C16 139.3(5) . . . . ?
O1 Co1 N2 C3 175.0(3) . . . . ?
N1 Co1 N2 C3 51.9(4) . . . . ?
N3 Co1 N2 C3 -45.8(4) . . . . ?
C26 C25 N3 C5 178.2(5) . . . . ?
C26 C25 N3 Co1 -3.9(9) . . . . ?
C4 C5 N3 C25 116.2(5) . . . . ?
C6 C5 N3 C25 -118.6(5) . . . . ?
C4 C5 N3 Co1 -62.0(5) . . . . ?
C6 C5 N3 Co1 63.2(5) . . . . ?
O1 Co1 N3 C25 8.6(6) . . . . ?
N1 Co1 N3 C25 135.1(5) . . . . ?
N2 Co1 N3 C25 -132.3(5) . . . . ?
O1 Co1 N3 C5 -173.4(3) . . . . ?
N1 Co1 N3 C5 -47.0(4) . . . . ?
N2 Co1 N3 C5 45.7(4) . . . . ?
C35 C34 O1 Co1 -148.8(7) . . . . ?
N1 Co1 O1 C34 170.9(6) . . . . ?
N3 Co1 O1 C34 -70.8(7) . . . . ?
N2 Co1 O1 C34 58.6(7) . . . . ?
